data_7022739
loop_
_publ_author_name
'Vidal, Fernando'
'D\'avila, Ma Angeles'
'San Torcuato, Ainhoa'
'G\'omez-Sal, Pilar'
'Mosquera, Marta E. G.'

_publ_section_title
;
 Functionalized imido-bridged Ti(IV) complexes as new building blocks for
 supramolecular arrangements: generation of a 1D structure through a
 Mg-Cl&#x00B7;&#x00B7;&#x00B7;I-C halogen bonding interaction.
;
_journal_issue 19
_journal_name_full 'Dalton transactions (Cambridge, England : 2003)'
_journal_page_first 7074
_journal_page_last 7084
_journal_paper_doi 10.1039/c3dt32943g
_journal_volume 42
_journal_year 2013
_chemical_compound_source 'synthesis as described'
_chemical_formula_moiety 'C68 H88 Cl6 Mg6 N6 O8'
_chemical_formula_sum 'C68 H88 Cl6 Mg6 N6 O8'
_chemical_formula_weight 1476
_chemical_name_systematic
;
?
;
_space_group_crystal_system triclinic
_space_group_IT_number 2
_space_group_name_Hall '-P 1'
_space_group_name_H-M_alt 'P -1'
_symmetry_space_group_name_Hall '-P 1'
_symmetry_space_group_name_H-M 'P -1'
_atom_sites_solution_hydrogens geom
_atom_sites_solution_primary direct
_atom_sites_solution_secondary difmap
_cell_angle_alpha 102.91(4)
_cell_angle_beta 110.22(4)
_cell_angle_gamma 97.29(4)
_cell_formula_units_Z 1
_cell_length_a 11.335(6)
_cell_length_b 13.003(7)
_cell_length_c 14.395(7)
_cell_measurement_reflns_used 234
_cell_measurement_temperature 200(2)
_cell_measurement_theta_max 16.26
_cell_measurement_theta_min 3.46
_cell_measurement_wavelength 0.71073
_cell_volume 1891.6(19)
_computing_cell_refinement 'Dirax/lsq (Duisenberg & Schreurs, 1989-2000)'
_computing_data_collection 'Collect (Bruker AXS BV, 1997-2004)'
_computing_data_reduction 'EvalCCD (Duisenberg & Schreurs 1990-2000)'
_computing_molecular_graphics 'Ortep-3 for Windows (Farrugia, 1997)'
_computing_publication_material 'WinGX publication routines (Farrugia, 1999)'
_computing_structure_refinement 'SHELXL-97 (Sheldrick, 2008)'
_diffrn_ambient_temperature 200(2)
_diffrn_detector 'CCD plate'
_diffrn_detector_area_resol_mean 9
_diffrn_measured_fraction_theta_full 0.996
_diffrn_measured_fraction_theta_max 0.996
_diffrn_measurement_device '95mm CCD camera on \k-goniostat'
_diffrn_measurement_device_type KappaCCD
_diffrn_measurement_method 'CCD rotation images, thick slices'
_diffrn_orient_matrix_type X=UH
_diffrn_orient_matrix_UB_11 0.01
_diffrn_orient_matrix_UB_12 0
_diffrn_orient_matrix_UB_13 0
_diffrn_orient_matrix_UB_21 0
_diffrn_orient_matrix_UB_22 0.01
_diffrn_orient_matrix_UB_23 0
_diffrn_orient_matrix_UB_31 0
_diffrn_orient_matrix_UB_32 0
_diffrn_orient_matrix_UB_33 0.01
_diffrn_radiation_monochromator graphite
_diffrn_radiation_probe x-ray
_diffrn_radiation_type MoK\a
_diffrn_radiation_wavelength 0.71073
_diffrn_reflns_av_R_equivalents 0.0688
_diffrn_reflns_av_unetI/netI 0.1244
_diffrn_reflns_limit_h_max 13
_diffrn_reflns_limit_h_min -13
_diffrn_reflns_limit_k_max 15
_diffrn_reflns_limit_k_min -15
_diffrn_reflns_limit_l_max 17
_diffrn_reflns_limit_l_min -17
_diffrn_reflns_number 12258
_diffrn_reflns_reduction_process
;
Scaled and merged with Sortav
R.H. Blessing, (1987) Cryst. Rev. 1, 3-58
R.H. Blessing, (1989) J. Appl. Cryst. 22, 396-397
;
_diffrn_reflns_theta_full 25.5
_diffrn_reflns_theta_max 25.5
_diffrn_reflns_theta_min 3.15
_diffrn_source 'Enraf Nonius FR590'
_exptl_absorpt_coefficient_mu 0.332
_exptl_absorpt_correction_T_max 0.945
_exptl_absorpt_correction_T_min 0.836
_exptl_absorpt_correction_type multi-scan
_exptl_absorpt_process_details
;
R.H. Blessing, Acta Cryst. (1995), A51, 33-38
;
_exptl_crystal_colour colourless-yellow
_exptl_crystal_density_diffrn 1.296
_exptl_crystal_density_method 'not measured'
_exptl_crystal_description prism
_exptl_crystal_F_000 776
_exptl_crystal_size_max 0.2
_exptl_crystal_size_mid 0.19
_exptl_crystal_size_min 0.16
_refine_diff_density_max 0.406
_refine_diff_density_min -0.366
_refine_diff_density_rms 0.068
_refine_ls_extinction_method none
_refine_ls_goodness_of_fit_ref 1.037
_refine_ls_hydrogen_treatment constr
_refine_ls_matrix_type full
_refine_ls_number_parameters 433
_refine_ls_number_reflns 7019
_refine_ls_number_restraints 0
_refine_ls_restrained_S_all 1.037
_refine_ls_R_factor_all 0.122
_refine_ls_R_factor_gt 0.067
_refine_ls_shift/su_max 0.098
_refine_ls_shift/su_mean 0.005
_refine_ls_structure_factor_coef Fsqd
_refine_ls_weighting_details 'calc w=1/[\s^2^(Fo^2^)+(0.0557P)^2^+1.7315P] where P=(Fo^2^+2Fc^2^)/3'
_refine_ls_weighting_scheme calc
_refine_ls_wR_factor_gt 0.1584
_refine_ls_wR_factor_ref 0.1767
_reflns_number_gt 4179
_reflns_number_total 7019
_reflns_threshold_expression >2\s(I)
_cod_data_source_file c3dt32943g.txt
_cod_data_source_block 1b
_cod_original_cell_volume 1891.7(17)
_cod_database_code 7022739

loop_
_space_group_symop_operation_xyz
'x, y, z'
'-x, -y, -z'

loop_
_atom_site_label
_atom_site_type_symbol
_atom_site_fract_x
_atom_site_fract_y
_atom_site_fract_z
_atom_site_U_iso_or_equiv
_atom_site_adp_type
_atom_site_occupancy
_atom_site_symmetry_multiplicity
_atom_site_calc_flag
_atom_site_refinement_flags
_atom_site_disorder_assembly
_atom_site_disorder_group
Mg1 Mg 1.17603(13) 0.52972(11) 0.14240(10) 0.0274(3) Uani 1 1 d . . .
Mg2 Mg 0.92577(13) 0.42276(11) 0.09854(10) 0.0267(3) Uani 1 1 d . . .
Mg3 Mg 0.97301(13) 0.32108(11) -0.07812(10) 0.0264(3) Uani 1 1 d . . .
Cl1 Cl 1.43586(14) 0.12527(13) 0.30276(12) 0.0600(4) Uani 1 1 d . . .
Cl2 Cl 0.91305(17) 0.69389(14) 0.55415(11) 0.0716(5) Uani 1 1 d . . .
Cl3 Cl 0.27932(12) 0.12585(11) -0.15451(11) 0.0546(4) Uani 1 1 d . . .
N1 N 1.0820(3) 0.3677(3) 0.0770(3) 0.0269(8) Uani 1 1 d . . .
N2 N 1.0232(3) 0.5828(3) 0.1725(3) 0.0277(8) Uani 1 1 d . . .
N3 N 0.8129(3) 0.3690(3) -0.0547(3) 0.0285(8) Uani 1 1 d . . .
O1 O 1.3465(3) 0.5653(3) 0.2624(2) 0.0442(8) Uani 1 1 d . B .
O2 O 0.8399(3) 0.3466(3) 0.1743(2) 0.0396(8) Uani 1 1 d . . .
O3 O 0.9475(3) 0.1601(2) -0.1446(2) 0.0374(7) Uani 1 1 d . . .
C32 C 0.1867(15) 0.9417(10) 0.5599(12) 0.206(8) Uani 1 1 d . . .
H32A H 0.2013 0.9408 0.6302 0.247 Uiso 1 1 calc R . .
H32B H 0.0944 0.9265 0.5206 0.247 Uiso 1 1 calc R . .
C1 C 1.1625(4) 0.3116(3) 0.1289(3) 0.0260(9) Uani 1 1 d . . .
C2 C 1.1830(4) 0.3109(3) 0.2313(3) 0.0287(9) Uani 1 1 d . . .
H2 H 1.1374 0.3487 0.2644 0.034 Uiso 1 1 calc R . .
C3 C 1.2669(4) 0.2572(4) 0.2844(3) 0.0348(10) Uani 1 1 d . . .
H3 H 1.2787 0.2609 0.3524 0.042 Uiso 1 1 calc R . .
C4 C 1.3340(4) 0.1977(4) 0.2373(4) 0.0361(11) Uani 1 1 d . . .
C5 C 1.3167(4) 0.1931(4) 0.1364(4) 0.0390(11) Uani 1 1 d . . .
H5 H 1.3608 0.1525 0.104 0.047 Uiso 1 1 calc R . .
C6 C 1.2339(4) 0.2487(4) 0.0842(3) 0.0320(10) Uani 1 1 d . . .
H6 H 1.2242 0.245 0.0166 0.038 Uiso 1 1 calc R . .
C7 C 1.4565(5) 0.5147(5) 0.2752(5) 0.0621(16) Uani 1 1 d . . .
H7A H 1.5017 0.5332 0.2329 0.075 Uiso 1 1 calc R A 1
H7B H 1.429 0.4366 0.2565 0.075 Uiso 1 1 calc R A 1
C8 C 1.5396(14) 0.5591(13) 0.3862(12) 0.124(6) Uani 0.81(3) 1 d P B 1
H8A H 1.5261 0.5085 0.4239 0.149 Uiso 0.81(3) 1 calc PR B 1
H8B H 1.6298 0.5739 0.3961 0.149 Uiso 0.81(3) 1 calc PR B 1
C9 C 1.5017(19) 0.6582(13) 0.4211(13) 0.164(10) Uani 0.81(3) 1 d P B 1
H9A H 1.4819 0.6571 0.4813 0.197 Uiso 0.81(3) 1 calc PR B 1
H9B H 1.5727 0.7195 0.4411 0.197 Uiso 0.81(3) 1 calc PR B 1
C8A C 1.555(6) 0.583(5) 0.338(5) 0.097(19) Uiso 0.19(3) 1 d P B 2
H8A1 H 1.6183 0.5879 0.3071 0.117 Uiso 0.19(3) 1 calc PR B 2
H8A2 H 1.5917 0.5569 0.3982 0.117 Uiso 0.19(3) 1 calc PR B 2
C9A C 1.533(3) 0.691(3) 0.373(3) 0.045(10) Uiso 0.19(3) 1 d P B 2
H9A1 H 1.5625 0.7393 0.3393 0.054 Uiso 0.19(3) 1 calc PR B 2
H9A2 H 1.5774 0.7208 0.4472 0.054 Uiso 0.19(3) 1 calc PR B 2
C10 C 1.3914(6) 0.6702(5) 0.3414(5) 0.0689(18) Uani 1 1 d . . .
H10A H 1.4147 0.7277 0.3138 0.083 Uiso 1 1 calc R B 1
H10B H 1.3253 0.6864 0.3672 0.083 Uiso 1 1 calc R B 1
C11 C 0.9978(4) 0.6087(3) 0.2601(3) 0.0273(9) Uani 1 1 d . . .
C12 C 1.0644(4) 0.5797(4) 0.3498(3) 0.0347(10) Uani 1 1 d . . .
H12 H 1.1291 0.5424 0.3495 0.042 Uiso 1 1 calc R . .
C13 C 1.0378(5) 0.6043(4) 0.4381(4) 0.0420(12) Uani 1 1 d . . .
H13 H 1.0832 0.5828 0.4952 0.05 Uiso 1 1 calc R . .
C14 C 0.9447(5) 0.6601(4) 0.4409(4) 0.0433(12) Uani 1 1 d . . .
C15 C 0.8770(5) 0.6914(4) 0.3572(4) 0.0462(12) Uani 1 1 d . . .
H15 H 0.8133 0.7292 0.3597 0.055 Uiso 1 1 calc R . .
C16 C 0.9028(5) 0.6671(4) 0.2691(4) 0.0379(11) Uani 1 1 d . . .
H16 H 0.8562 0.6899 0.2133 0.045 Uiso 1 1 calc R . .
C17 C 0.7598(6) 0.3859(4) 0.2285(5) 0.0536(14) Uani 1 1 d . . .
H17A H 0.6986 0.4206 0.1882 0.064 Uiso 1 1 calc R . .
H17B H 0.8127 0.4376 0.2949 0.064 Uiso 1 1 calc R . .
C18 C 0.6912(7) 0.2886(5) 0.2425(6) 0.084(2) Uani 1 1 d . . .
H18A H 0.7339 0.2828 0.3116 0.101 Uiso 1 1 calc R . .
H18B H 0.6027 0.2926 0.2315 0.101 Uiso 1 1 calc R . .
C19 C 0.6954(8) 0.1954(6) 0.1646(6) 0.085(2) Uani 1 1 d . . .
H19A H 0.6974 0.1317 0.1892 0.101 Uiso 1 1 calc R . .
H19B H 0.621 0.1792 0.1003 0.101 Uiso 1 1 calc R . .
C20 C 0.8152(5) 0.2297(4) 0.1504(5) 0.0517(14) Uani 1 1 d . . .
H20A H 0.8861 0.2076 0.1963 0.062 Uiso 1 1 calc R . .
H20B H 0.8052 0.1976 0.0797 0.062 Uiso 1 1 calc R . .
C21 C 0.6900(4) 0.3139(4) -0.0784(3) 0.0287(9) Uani 1 1 d . . .
C22 C 0.5959(4) 0.3631(4) -0.0536(4) 0.0392(11) Uani 1 1 d . . .
H22 H 0.6184 0.437 -0.0203 0.047 Uiso 1 1 calc R . .
C23 C 0.4720(4) 0.3069(4) -0.0764(4) 0.0435(12) Uani 1 1 d . . .
H23 H 0.4137 0.3431 -0.0585 0.052 Uiso 1 1 calc R . .
C24 C 0.4359(4) 0.1981(4) -0.1254(4) 0.0375(11) Uani 1 1 d . . .
C25 C 0.5206(5) 0.1449(4) -0.1528(4) 0.0475(13) Uani 1 1 d . . .
H25 H 0.4956 0.0711 -0.1868 0.057 Uiso 1 1 calc R . .
C26 C 0.6448(4) 0.2021(4) -0.1293(4) 0.0437(12) Uani 1 1 d . . .
H26 H 0.7011 0.1644 -0.1484 0.052 Uiso 1 1 calc R . .
C27 C 0.9029(6) 0.1057(4) -0.2532(4) 0.0562(15) Uani 1 1 d . . .
H27A H 0.9449 0.1465 -0.2863 0.067 Uiso 1 1 calc R . .
H27B H 0.8104 0.0972 -0.2865 0.067 Uiso 1 1 calc R . .
C28 C 0.9368(6) -0.0016(4) -0.2604(5) 0.0591(16) Uani 1 1 d . . .
H28A H 1.0045 -0.0055 -0.2869 0.071 Uiso 1 1 calc R . .
H28B H 0.8621 -0.0588 -0.3064 0.071 Uiso 1 1 calc R . .
C29 C 0.9818(5) -0.0134(4) -0.1539(4) 0.0456(12) Uani 1 1 d . . .
H29A H 1.0746 -0.0059 -0.1255 0.055 Uiso 1 1 calc R . .
H29B H 0.9403 -0.0832 -0.1536 0.055 Uiso 1 1 calc R . .
C30 C 0.9436(5) 0.0763(4) -0.0942(4) 0.0428(12) Uani 1 1 d . . .
H30A H 0.8576 0.0528 -0.0967 0.051 Uiso 1 1 calc R . .
H30B H 1.0036 0.1017 -0.0225 0.051 Uiso 1 1 calc R . .
C31 C 0.2422(7) 0.8643(7) 0.5148(6) 0.089(2) Uani 1 1 d . . .
H31A H 0.2882 0.8302 0.5655 0.107 Uiso 1 1 calc R . .
H31B H 0.175 0.8087 0.4577 0.107 Uiso 1 1 calc R . .
O4 O 0.3264(4) 0.9137(4) 0.4794(4) 0.0800(13) Uani 1 1 d . . .
C34 C 0.3623(8) 1.0243(5) 0.5317(5) 0.077(2) Uani 1 1 d . . .
H34A H 0.3796 1.066 0.488 0.093 Uiso 1 1 calc R . .
H34B H 0.4396 1.0395 0.5938 0.093 Uiso 1 1 calc R . .
C33 C 0.2523(10) 1.0530(8) 0.5589(7) 0.114(3) Uani 1 1 d . . .
H33A H 0.195 1.0801 0.5072 0.137 Uiso 1 1 calc R . .
H33B H 0.2823 1.1061 0.6261 0.137 Uiso 1 1 calc R . .

loop_
_atom_site_aniso_label
_atom_site_aniso_U_11
_atom_site_aniso_U_22
_atom_site_aniso_U_33
_atom_site_aniso_U_23
_atom_site_aniso_U_13
_atom_site_aniso_U_12
Mg1 0.0286(7) 0.0242(8) 0.0286(8) 0.0076(6) 0.0103(6) 0.0050(6)
Mg2 0.0298(7) 0.0250(8) 0.0278(7) 0.0077(6) 0.0144(6) 0.0050(6)
Mg3 0.0332(7) 0.0215(7) 0.0263(7) 0.0073(6) 0.0131(6) 0.0067(6)
Cl1 0.0553(8) 0.0703(10) 0.0734(10) 0.0449(8) 0.0242(7) 0.0374(7)
Cl2 0.0931(11) 0.0883(12) 0.0461(8) 0.0085(8) 0.0496(8) 0.0174(9)
Cl3 0.0372(6) 0.0535(8) 0.0666(9) 0.0003(7) 0.0290(6) -0.0071(6)
N1 0.0320(18) 0.0243(19) 0.0274(18) 0.0088(15) 0.0134(15) 0.0089(15)
N2 0.0353(19) 0.0262(19) 0.0226(18) 0.0065(15) 0.0131(15) 0.0060(15)
N3 0.0294(18) 0.028(2) 0.0280(19) 0.0081(16) 0.0122(15) 0.0038(15)
O1 0.0393(18) 0.040(2) 0.0373(19) 0.0041(16) 0.0007(15) 0.0080(15)
O2 0.0503(19) 0.0348(18) 0.0427(19) 0.0124(15) 0.0294(16) 0.0048(15)
O3 0.058(2) 0.0240(16) 0.0290(16) 0.0069(13) 0.0158(15) 0.0077(14)
C32 0.250(16) 0.131(10) 0.238(15) -0.061(10) 0.204(14) -0.063(10)
C1 0.025(2) 0.022(2) 0.031(2) 0.0080(18) 0.0109(17) 0.0036(17)
C2 0.033(2) 0.028(2) 0.029(2) 0.0074(18) 0.0145(19) 0.0134(19)
C3 0.037(2) 0.042(3) 0.028(2) 0.014(2) 0.014(2) 0.010(2)
C4 0.032(2) 0.035(3) 0.042(3) 0.017(2) 0.011(2) 0.010(2)
C5 0.043(3) 0.038(3) 0.046(3) 0.011(2) 0.027(2) 0.016(2)
C6 0.040(2) 0.035(3) 0.029(2) 0.010(2) 0.018(2) 0.016(2)
C7 0.034(3) 0.052(4) 0.089(5) 0.025(3) 0.006(3) 0.011(3)
C8 0.085(8) 0.145(13) 0.097(10) 0.046(9) -0.032(7) 0.044(8)
C9 0.185(15) 0.096(10) 0.079(10) -0.007(8) -0.079(10) 0.006(11)
C10 0.067(4) 0.052(4) 0.054(4) -0.011(3) 0.008(3) -0.011(3)
C11 0.034(2) 0.017(2) 0.029(2) 0.0020(17) 0.0147(19) 0.0013(17)
C12 0.041(2) 0.036(3) 0.031(2) 0.011(2) 0.017(2) 0.012(2)
C13 0.052(3) 0.047(3) 0.025(2) 0.010(2) 0.014(2) 0.008(2)
C14 0.060(3) 0.042(3) 0.035(3) 0.006(2) 0.030(2) 0.007(2)
C15 0.058(3) 0.045(3) 0.049(3) 0.013(2) 0.033(3) 0.022(3)
C16 0.045(3) 0.037(3) 0.040(3) 0.016(2) 0.020(2) 0.018(2)
C17 0.066(4) 0.049(3) 0.060(3) 0.014(3) 0.046(3) 0.007(3)
C18 0.095(5) 0.064(4) 0.103(5) 0.013(4) 0.071(5) -0.018(4)
C19 0.102(5) 0.056(4) 0.108(6) 0.023(4) 0.061(5) 0.000(4)
C20 0.066(3) 0.033(3) 0.065(4) 0.024(3) 0.030(3) 0.010(3)
C21 0.029(2) 0.033(2) 0.026(2) 0.0111(19) 0.0106(18) 0.0045(18)
C22 0.041(3) 0.029(2) 0.048(3) 0.005(2) 0.022(2) 0.006(2)
C23 0.036(3) 0.042(3) 0.055(3) 0.003(2) 0.026(2) 0.010(2)
C24 0.032(2) 0.038(3) 0.039(3) 0.006(2) 0.018(2) -0.004(2)
C25 0.042(3) 0.029(3) 0.064(3) -0.002(2) 0.025(3) -0.001(2)
C26 0.033(2) 0.027(3) 0.065(3) -0.002(2) 0.022(2) 0.003(2)
C27 0.088(4) 0.039(3) 0.024(3) 0.004(2) 0.008(3) 0.005(3)
C28 0.081(4) 0.034(3) 0.060(4) -0.005(3) 0.040(3) 0.001(3)
C29 0.047(3) 0.028(3) 0.060(3) 0.013(2) 0.020(3) 0.006(2)
C30 0.064(3) 0.027(3) 0.038(3) 0.013(2) 0.021(2) 0.002(2)
C31 0.063(4) 0.110(6) 0.082(5) 0.048(5) 0.009(4) -0.008(4)
O4 0.080(3) 0.072(3) 0.079(3) 0.013(3) 0.028(3) 0.007(3)
C34 0.111(6) 0.051(4) 0.066(4) 0.019(3) 0.030(4) 0.012(4)
C33 0.156(9) 0.117(8) 0.072(5) 0.011(5) 0.041(6) 0.076(7)

loop_
_atom_type_symbol
_atom_type_description
_atom_type_scat_dispersion_real
_atom_type_scat_dispersion_imag
_atom_type_scat_source
C C 0.0033 0.0016 'International Tables Vol C Tables 4.2.6.8 and 6.1.1.4'
H H 0 0 'International Tables Vol C Tables 4.2.6.8 and 6.1.1.4'
Cl Cl 0.1484 0.1585 'International Tables Vol C Tables 4.2.6.8 and 6.1.1.4'
Mg Mg 0.0486 0.0363 'International Tables Vol C Tables 4.2.6.8 and 6.1.1.4'
N N 0.0061 0.0033 'International Tables Vol C Tables 4.2.6.8 and 6.1.1.4'
O O 0.0106 0.006 'International Tables Vol C Tables 4.2.6.8 and 6.1.1.4'

loop_
_exptl_crystal_face_index_h
_exptl_crystal_face_index_k
_exptl_crystal_face_index_l
_exptl_crystal_face_perp_dist
-1 5 -4 0.085
-6 -4 1 0.227
1 -8 6 0.11
4 1 0 0.176
1 -6 -4 0.071
-1 10 6 0.081
-2 -1 2 0.192
2 1 -3 0.226

loop_
_geom_angle_atom_site_label_1
_geom_angle_atom_site_label_2
_geom_angle_atom_site_label_3
_geom_angle
_geom_angle_site_symmetry_1
_geom_angle_site_symmetry_3
O1 Mg1 N3 108.02(16) . 2_765
O1 Mg1 N1 117.19(16) . .
N3 Mg1 N1 122.12(15) 2_765 .
O1 Mg1 N2 117.16(15) . .
N3 Mg1 N2 93.81(15) 2_765 .
N1 Mg1 N2 95.83(15) . .
O1 Mg1 C1 89.04(14) . .
N3 Mg1 C1 138.45(14) 2_765 .
N1 Mg1 C1 28.18(13) . .
N2 Mg1 C1 112.02(14) . .
O1 Mg1 Mg2 135.52(13) . .
N3 Mg1 Mg2 114.04(12) 2_765 .
N1 Mg1 Mg2 48.14(10) . .
N2 Mg1 Mg2 47.79(11) . .
C1 Mg1 Mg2 69.01(10) . .
O1 Mg1 Mg3 126.24(12) . 2_765
N3 Mg1 Mg3 47.71(11) 2_765 2_765
N1 Mg1 Mg3 115.39(12) . 2_765
N2 Mg1 Mg3 46.17(10) . 2_765
C1 Mg1 Mg3 143.09(10) . 2_765
Mg2 Mg1 Mg3 76.90(7) . 2_765
O1 Mg1 Mg2 134.36(12) . 2_765
N3 Mg1 Mg2 31.15(10) 2_765 2_765
N1 Mg1 Mg2 91.48(12) . 2_765
N2 Mg1 Mg2 92.11(11) . 2_765
C1 Mg1 Mg2 112.71(11) . 2_765
Mg2 Mg1 Mg2 90.12(7) . 2_765
Mg3 Mg1 Mg2 52.45(5) 2_765 2_765
O1 Mg1 Mg3 141.63(12) . .
N3 Mg1 Mg3 91.01(12) 2_765 .
N1 Mg1 Mg3 31.57(10) . .
N2 Mg1 Mg3 93.61(11) . .
C1 Mg1 Mg3 56.76(10) . .
Mg2 Mg1 Mg3 52.44(6) . .
Mg3 Mg1 Mg3 91.32(7) 2_765 .
Mg2 Mg1 Mg3 60.04(6) 2_765 .
O2 Mg2 N3 108.35(15) . .
O2 Mg2 N2 117.08(15) . .
N3 Mg2 N2 122.71(16) . .
O2 Mg2 N1 116.55(15) . .
N3 Mg2 N1 93.07(15) . .
N2 Mg2 N1 96.00(15) . .
O2 Mg2 C11 88.47(14) . .
N3 Mg2 C11 138.55(15) . .
N2 Mg2 C11 28.73(12) . .
N1 Mg2 C11 113.31(14) . .
O2 Mg2 Mg1 134.97(12) . .
N3 Mg2 Mg1 113.90(12) . .
N2 Mg2 Mg1 48.20(10) . .
N1 Mg2 Mg1 47.91(11) . .
C11 Mg2 Mg1 70.10(10) . .
O2 Mg2 Mg3 125.91(12) . .
N3 Mg2 Mg3 47.39(11) . .
N2 Mg2 Mg3 115.60(11) . .
N1 Mg2 Mg3 45.76(10) . .
C11 Mg2 Mg3 143.99(10) . .
Mg1 Mg2 Mg3 76.82(7) . .
O2 Mg2 Mg1 135.14(12) . 2_765
N3 Mg2 Mg1 31.27(10) . 2_765
N2 Mg2 Mg1 91.96(12) . 2_765
N1 Mg2 Mg1 91.32(11) . 2_765
C11 Mg2 Mg1 113.11(11) . 2_765
Mg1 Mg2 Mg1 89.88(7) . 2_765
Mg3 Mg2 Mg1 52.02(5) . 2_765
O2 Mg2 Mg3 142.29(11) . 2_765
N3 Mg2 Mg3 91.34(12) . 2_765
N2 Mg2 Mg3 31.83(10) . 2_765
N1 Mg2 Mg3 93.32(11) . 2_765
C11 Mg2 Mg3 57.31(10) . 2_765
Mg1 Mg2 Mg3 52.19(5) . 2_765
Mg3 Mg2 Mg3 91.20(6) . 2_765
Mg1 Mg2 Mg3 60.26(6) 2_765 2_765
O3 Mg3 N1 112.72(15) . .
O3 Mg3 N2 115.01(15) . 2_765
N1 Mg3 N2 123.57(15) . 2_765
O3 Mg3 N3 115.43(15) . .
N1 Mg3 N3 92.26(15) . .
N2 Mg3 N3 93.14(15) 2_765 .
O3 Mg3 Mg1 130.36(12) . 2_765
N1 Mg3 Mg1 113.35(12) . 2_765
N2 Mg3 Mg1 47.31(11) 2_765 2_765
N3 Mg3 Mg1 45.89(11) . 2_765
O3 Mg3 Mg2 128.25(11) . .
N1 Mg3 Mg2 46.95(10) . .
N2 Mg3 Mg2 113.69(12) 2_765 .
N3 Mg3 Mg2 45.39(10) . .
Mg1 Mg3 Mg2 75.54(6) 2_765 .
O3 Mg3 Mg2 142.95(11) . 2_765
N1 Mg3 Mg2 91.72(12) . 2_765
N2 Mg3 Mg2 32.27(10) 2_765 2_765
N3 Mg3 Mg2 89.67(11) . 2_765
Mg1 Mg3 Mg2 50.91(5) 2_765 2_765
Mg2 Mg3 Mg2 88.80(6) . 2_765
O3 Mg3 Mg1 140.92(11) . .
N1 Mg3 Mg1 32.14(10) . .
N2 Mg3 Mg1 91.85(11) 2_765 .
N3 Mg3 Mg1 89.19(11) . .
Mg1 Mg3 Mg1 88.68(7) 2_765 .
Mg2 Mg3 Mg1 50.74(5) . .
Mg2 Mg3 Mg1 59.70(6) 2_765 .
C1 N1 Mg3 125.9(3) . .
C1 N1 Mg1 105.9(3) . .
Mg3 N1 Mg1 116.29(17) . .
C1 N1 Mg2 130.9(3) . .
Mg3 N1 Mg2 87.30(15) . .
Mg1 N1 Mg2 83.95(14) . .
C11 N2 Mg3 126.4(3) . 2_765
C11 N2 Mg2 104.5(3) . .
Mg3 N2 Mg2 115.89(17) 2_765 .
C11 N2 Mg1 133.0(3) . .
Mg3 N2 Mg1 86.52(14) 2_765 .
Mg2 N2 Mg1 84.01(14) . .
C21 N3 Mg2 115.0(3) . .
C21 N3 Mg1 114.0(3) . 2_765
Mg2 N3 Mg1 117.58(18) . 2_765
C21 N3 Mg3 133.0(3) . .
Mg2 N3 Mg3 87.22(15) . .
Mg1 N3 Mg3 86.40(14) 2_765 .
C7 O1 C10 107.4(4) . .
C7 O1 Mg1 129.9(3) . .
C10 O1 Mg1 120.8(3) . .
C20 O2 C17 108.7(3) . .
C20 O2 Mg2 119.9(3) . .
C17 O2 Mg2 128.4(3) . .
C27 O3 C30 106.2(3) . .
C27 O3 Mg3 126.9(3) . .
C30 O3 Mg3 125.7(3) . .
C31 C32 C33 106.6(8) . .
N1 C1 C2 123.4(4) . .
N1 C1 C6 122.6(4) . .
C2 C1 C6 114.0(4) . .
N1 C1 Mg1 45.95(19) . .
C2 C1 Mg1 102.0(3) . .
C6 C1 Mg1 123.3(3) . .
C3 C2 C1 123.2(4) . .
C2 C3 C4 120.2(4) . .
C3 C4 C5 119.6(4) . .
C3 C4 Cl1 120.3(4) . .
C5 C4 Cl1 120.0(4) . .
C6 C5 C4 119.8(4) . .
C5 C6 C1 123.0(4) . .
C8A C7 O1 108(3) . .
C8A C7 C8 36(3) . .
O1 C7 C8 104.5(7) . .
C9 C8 C7 105.4(8) . .
C10 C9 C8 110.7(9) . .
C7 C8A C9A 114(5) . .
C8A C9A C10 103(3) . .
C9 C10 O1 104.4(7) . .
C9 C10 C9A 41.2(12) . .
O1 C10 C9A 102.8(13) . .
N2 C11 C12 122.8(4) . .
N2 C11 C16 123.1(4) . .
C12 C11 C16 114.1(4) . .
N2 C11 Mg2 46.73(19) . .
C12 C11 Mg2 105.5(3) . .
C16 C11 Mg2 118.7(3) . .
C13 C12 C11 123.0(4) . .
C14 C13 C12 119.6(5) . .
C13 C14 C15 120.6(4) . .
C13 C14 Cl2 119.6(4) . .
C15 C14 Cl2 119.8(4) . .
C14 C15 C16 120.2(5) . .
C15 C16 C11 122.6(5) . .
O2 C17 C18 105.8(5) . .
C19 C18 C17 105.7(5) . .
C20 C19 C18 104.6(5) . .
O2 C20 C19 106.4(5) . .
N3 C21 C26 123.2(4) . .
N3 C21 C22 123.6(4) . .
C26 C21 C22 113.2(4) . .
C23 C22 C21 123.5(4) . .
C24 C23 C22 119.7(4) . .
C25 C24 C23 120.4(4) . .
C25 C24 Cl3 119.4(4) . .
C23 C24 Cl3 120.2(4) . .
C24 C25 C26 119.4(4) . .
C25 C26 C21 123.9(4) . .
O3 C27 C28 105.9(4) . .
C27 C28 C29 106.7(4) . .
C28 C29 C30 104.2(4) . .
O3 C30 C29 104.5(4) . .
O4 C31 C32 109.9(8) . .
C31 O4 C34 108.1(6) . .
O4 C34 C33 107.1(6) . .
C34 C33 C32 100.7(7) . .

loop_
_geom_bond_atom_site_label_1
_geom_bond_atom_site_label_2
_geom_bond_distance
_geom_bond_site_symmetry_2
Mg1 O1 2.010(4) .
Mg1 N3 2.038(4) 2_765
Mg1 N1 2.077(4) .
Mg1 N2 2.086(4) .
Mg1 C1 2.780(4) .
Mg1 Mg2 2.783(3) .
Mg1 Mg3 2.833(2) 2_765
Mg1 Mg2 3.481(3) 2_765
Mg1 Mg3 3.500(3) .
Mg2 O2 2.023(3) .
Mg2 N3 2.031(4) .
Mg2 N2 2.073(4) .
Mg2 N1 2.085(4) .
Mg2 C11 2.756(4) .
Mg2 Mg3 2.850(2) .
Mg2 Mg1 3.481(3) 2_765
Mg2 Mg3 3.493(3) 2_765
Mg3 O3 2.035(3) .
Mg3 N1 2.044(4) .
Mg3 N2 2.048(4) 2_765
Mg3 N3 2.100(4) .
Mg3 Mg1 2.833(2) 2_765
Mg3 Mg2 3.493(3) 2_765
Cl1 C4 1.741(5) .
Cl2 C14 1.762(5) .
Cl3 C24 1.759(4) .
N1 C1 1.365(5) .
N2 C11 1.369(5) .
N2 Mg3 2.048(4) 2_765
N3 C21 1.371(5) .
N3 Mg1 2.038(4) 2_765
O1 C7 1.458(6) .
O1 C10 1.464(6) .
O2 C20 1.449(6) .
O2 C17 1.457(6) .
O3 C27 1.439(6) .
O3 C30 1.442(5) .
C32 C31 1.408(13) .
C32 C33 1.546(14) .
C1 C2 1.414(6) .
C1 C6 1.426(6) .
C2 C3 1.371(6) .
C3 C4 1.381(6) .
C4 C5 1.382(7) .
C5 C6 1.377(6) .
C7 C8A 1.24(6) .
C7 C8 1.477(14) .
C8 C9 1.449(18) .
C9 C10 1.430(13) .
C8A C9A 1.46(6) .
C9A C10 1.48(3) .
C11 C12 1.413(6) .
C11 C16 1.419(6) .
C12 C13 1.385(6) .
C13 C14 1.361(7) .
C14 C15 1.366(7) .
C15 C16 1.376(6) .
C17 C18 1.488(8) .
C18 C19 1.474(9) .
C19 C20 1.471(8) .
C21 C26 1.410(6) .
C21 C22 1.416(6) .
C22 C23 1.389(7) .
C23 C24 1.369(7) .
C24 C25 1.365(7) .
C25 C26 1.394(7) .
C27 C28 1.485(8) .
C28 C29 1.489(8) .
C29 C30 1.492(7) .
C31 O4 1.381(8) .
O4 C34 1.399(8) .
C34 C33 1.496(11) .
